data_7251190
loop_
_publ_author_name
'Dong, Fu-Wan'
'Zhang, Yang-Lu'
'Zhang, Kun-Hua'
'Chen, Yi'
'Sun, Ao-Na'
'Shao, Dong'

_publ_section_title
;
 Proton conduction in three molecular assemblies of
 bipyridyl-organodisulfonate salts
;
_journal_name_full CrystEngComm
_journal_paper_doi 10.1039/D5CE00880H
_journal_year 2025
_chemical_formula_moiety 'C6 H4 O3 S, C10 H9 N2'
_chemical_formula_sum 'C16 H13 N2 O3 S'
_chemical_formula_weight 313.34
_space_group_crystal_system monoclinic
_space_group_IT_number 14
_space_group_name_Hall '-P 2ybc'
_space_group_name_H-M_alt 'P 1 21/c 1'
_atom_sites_solution_hydrogens geom
_atom_sites_solution_primary iterative
_audit_creation_date 2025-09-04
_audit_creation_method
;
Olex2 1.5
(compiled 2025.05.31 svn.r86d253d1 for OlexSys, GUI svn.r7254)
;
_audit_update_record
;
2025-09-04 deposited with the CCDC.	2025-10-30 downloaded from the CCDC.
;
_cell_angle_alpha 90
_cell_angle_beta 102.702(3)
_cell_angle_gamma 90
_cell_formula_units_Z 4
_cell_length_a 7.3740(8)
_cell_length_b 12.4855(13)
_cell_length_c 15.6727(13)
_cell_measurement_reflns_used 6600
_cell_measurement_temperature 150.0
_cell_measurement_theta_max 27.37
_cell_measurement_theta_min 2.83
_cell_volume 1407.6(2)
_computing_molecular_graphics 'Olex2 1.5 (Dolomanov et al., 2009)'
_computing_publication_material 'Olex2 1.5 (Dolomanov et al., 2009)'
_computing_structure_refinement 'XL  (Sheldrick, 2008)'
_computing_structure_solution 'olex2.solve 1.5 (Bourhis et al., 2015)'
_diffrn_ambient_temperature 150.0
_diffrn_measured_fraction_theta_full 0.998
_diffrn_measured_fraction_theta_max 0.998
_diffrn_measurement_device_type 'Bruker APEX-II CCD'
_diffrn_measurement_method '\f and \w scans'
_diffrn_radiation_type MoK\a
_diffrn_radiation_wavelength 0.71073
_diffrn_reflns_av_R_equivalents 0.0921
_diffrn_reflns_av_unetI/netI 0.0438
_diffrn_reflns_Laue_measured_fraction_full 0.998
_diffrn_reflns_Laue_measured_fraction_max 0.998
_diffrn_reflns_limit_h_max 9
_diffrn_reflns_limit_h_min -9
_diffrn_reflns_limit_k_max 16
_diffrn_reflns_limit_k_min -16
_diffrn_reflns_limit_l_max 20
_diffrn_reflns_limit_l_min -20
_diffrn_reflns_number 27622
_diffrn_reflns_point_group_measured_fraction_full 0.998
_diffrn_reflns_point_group_measured_fraction_max 0.998
_diffrn_reflns_theta_full 25.242
_diffrn_reflns_theta_max 27.532
_diffrn_reflns_theta_min 2.106
_diffrn_standards_number 0
_exptl_absorpt_coefficient_mu 0.245
_exptl_absorpt_correction_type none
_exptl_crystal_colour green
_exptl_crystal_colour_primary green
_exptl_crystal_density_diffrn 1.479
_exptl_crystal_description block
_exptl_crystal_F_000 652
_exptl_crystal_size_max 0.21
_exptl_crystal_size_mid 0.12
_exptl_crystal_size_min 0.09
_refine_diff_density_max 0.305
_refine_diff_density_min -0.400
_refine_diff_density_rms 0.060
_refine_ls_extinction_method none
_refine_ls_goodness_of_fit_ref 1.041
_refine_ls_hydrogen_treatment constr
_refine_ls_matrix_type full
_refine_ls_number_parameters 199
_refine_ls_number_reflns 3241
_refine_ls_number_restraints 0
_refine_ls_restrained_S_all 1.041
_refine_ls_R_factor_all 0.0584
_refine_ls_R_factor_gt 0.0405
_refine_ls_shift/su_max 0.001
_refine_ls_shift/su_mean 0.000
_refine_ls_structure_factor_coef Fsqd
_refine_ls_weighting_details 'w=1/[\s^2^(Fo^2^)+(0.0472P)^2^+0.6014P] where P=(Fo^2^+2Fc^2^)/3'
_refine_ls_weighting_scheme calc
_refine_ls_wR_factor_gt 0.0943
_refine_ls_wR_factor_ref 0.1035
_reflns_Friedel_coverage 0.000
_reflns_number_gt 2560
_reflns_number_total 3241
_reflns_threshold_expression 'I > 2\s(I)'
_cod_data_source_file d5ce00880h2.cif
_cod_data_source_block bpy
_cod_database_code 7251190
_shelx_shelxl_version_number 2017/1
_shelx_space_group_comment
;
The symmetry employed for this shelxl refinement is uniquely defined
by the following loop, which should always be used as a source of
symmetry information in preference to the above space-group names.
They are only intended as comments.
;
_shelx_estimated_absorpt_t_max 0.978
_shelx_estimated_absorpt_t_min 0.950
_olex2_refinement_description
;
1. Fixed Uiso
 At 1.2 times of:
  All C(H) groups, All N(H) groups
2.a Aromatic/amide H refined with riding coordinates:
 C6(H6), C10(H10), C14(H14), C16(H16), N2(H2), C2(H2A), C3(H3), C5(H5), C7(H7),
  C9(H9), C11(H11), C13(H13), C15(H15)
;
_olex2_submission_special_instructions 'No special instructions were received'

loop_
_space_group_symop_operation_xyz
'x, y, z'
'-x, y+1/2, -z+1/2'
'-x, -y, -z'
'x, -y-1/2, z-1/2'

loop_
_atom_site_label
_atom_site_type_symbol
_atom_site_fract_x
_atom_site_fract_y
_atom_site_fract_z
_atom_site_U_iso_or_equiv
_atom_site_adp_type
_atom_site_occupancy
_atom_site_site_symmetry_order
_atom_site_calc_flag
_atom_site_refinement_flags_posn
_atom_site_refinement_flags_adp
_atom_site_refinement_flags_occupancy
_atom_site_disorder_assembly
_atom_site_disorder_group
S1 S 0.97023(6) 0.65238(3) 0.69327(3) 0.01770(13) Uani 1 1 d . . . . .
O1 O 1.15946(18) 0.63487(11) 0.74092(8) 0.0244(3) Uani 1 1 d . . . . .
O2 O 0.89697(19) 0.56742(10) 0.63185(8) 0.0233(3) Uani 1 1 d . . . . .
O3 O 0.84493(18) 0.67822(10) 0.75130(8) 0.0216(3) Uani 1 1 d . . . . .
C1 C 0.9932(2) 0.95133(14) 0.52670(10) 0.0173(4) Uani 1 1 d . . . . .
C6 C 0.9916(3) 0.95955(15) 0.61548(11) 0.0235(4) Uani 1 1 d . . . . .
H6 H 0.996383 1.028433 0.641621 0.028 Uiso 1 1 calc R U . . .
C8 C 0.9752(2) 0.76881(14) 0.62904(11) 0.0172(4) Uani 1 1 d . . . . .
C10 C 0.9833(3) 0.86970(15) 0.66619(11) 0.0223(4) Uani 1 1 d . . . . .
H10 H 0.983111 0.877300 0.726478 0.027 Uiso 1 1 calc R U . . .
C14 C 0.9833(3) 0.84921(15) 0.49052(12) 0.0244(4) Uani 1 1 d . . . . .
H14 H 0.982877 0.841098 0.430212 0.029 Uiso 1 1 calc R U . . .
C16 C 0.9740(3) 0.75916(15) 0.54098(12) 0.0234(4) Uani 1 1 d . . . . .
H16 H 0.966660 0.690165 0.514887 0.028 Uiso 1 1 calc R U . . .
N1 N 0.4972(2) 0.73690(13) 0.58255(10) 0.0258(4) Uani 1 1 d . . . . .
N2 N 0.5236(2) 0.56338(12) 0.68585(9) 0.0205(3) Uani 1 1 d . . . . .
H2 H 0.600841 0.617943 0.696593 0.025 Uiso 1 1 calc R U . . .
C2 C 0.5341(3) 0.48769(16) 0.74727(12) 0.0252(4) Uani 1 1 d . . . . .
H2A H 0.624117 0.493587 0.800678 0.030 Uiso 1 1 calc R U . . .
C3 C 0.2800(3) 0.47386(16) 0.59199(12) 0.0249(4) Uani 1 1 d . . . . .
H3 H 0.192475 0.468880 0.537721 0.030 Uiso 1 1 calc R U . . .
C4 C 0.4061(3) 0.64921(15) 0.54690(12) 0.0211(4) Uani 1 1 d . . . . .
C5 C 0.4155(3) 0.40173(16) 0.73349(12) 0.0272(4) Uani 1 1 d . . . . .
H5 H 0.421376 0.348052 0.776970 0.033 Uiso 1 1 calc R U . . .
C7 C 0.3310(3) 0.72711(17) 0.40513(13) 0.0303(5) Uani 1 1 d . . . . .
H7 H 0.274450 0.723919 0.344552 0.036 Uiso 1 1 calc R U . . .
C9 C 0.3226(3) 0.64052(16) 0.45860(12) 0.0260(4) Uani 1 1 d . . . . .
H9 H 0.261271 0.576428 0.435677 0.031 Uiso 1 1 calc R U . . .
C11 C 0.2872(3) 0.39511(17) 0.65466(13) 0.0284(4) Uani 1 1 d . . . . .
H11 H 0.203632 0.336247 0.643576 0.034 Uiso 1 1 calc R U . . .
C12 C 0.4008(3) 0.55996(15) 0.60859(11) 0.0199(4) Uani 1 1 d . . . . .
C13 C 0.4224(3) 0.81845(18) 0.44067(13) 0.0313(5) Uani 1 1 d . . . . .
H13 H 0.428948 0.879489 0.405289 0.038 Uiso 1 1 calc R U . . .
C15 C 0.5045(3) 0.81926(17) 0.52924(14) 0.0319(5) Uani 1 1 d . . . . .
H15 H 0.569523 0.881855 0.553207 0.038 Uiso 1 1 calc R U . . .

loop_
_atom_site_aniso_label
_atom_site_aniso_U_11
_atom_site_aniso_U_22
_atom_site_aniso_U_33
_atom_site_aniso_U_23
_atom_site_aniso_U_13
_atom_site_aniso_U_12
S1 0.0216(2) 0.0149(2) 0.0160(2) -0.00005(16) 0.00288(16) -0.00143(17)
O1 0.0230(7) 0.0236(7) 0.0243(7) 0.0012(5) -0.0002(5) 0.0017(6)
O2 0.0325(8) 0.0172(7) 0.0197(6) -0.0020(5) 0.0044(5) -0.0053(6)
O3 0.0271(7) 0.0204(7) 0.0185(6) 0.0015(5) 0.0073(5) -0.0010(5)
C1 0.0179(9) 0.0161(9) 0.0177(8) -0.0007(7) 0.0038(7) -0.0017(7)
C6 0.0373(11) 0.0160(9) 0.0177(9) -0.0042(7) 0.0069(8) -0.0026(8)
C8 0.0171(9) 0.0169(9) 0.0178(8) 0.0004(7) 0.0038(6) -0.0027(7)
C10 0.0333(11) 0.0190(9) 0.0154(8) -0.0018(7) 0.0069(7) -0.0023(8)
C14 0.0394(12) 0.0199(10) 0.0157(8) -0.0019(7) 0.0099(8) -0.0018(8)
C16 0.0363(11) 0.0153(9) 0.0196(9) -0.0028(7) 0.0084(8) -0.0032(8)
N1 0.0278(9) 0.0216(8) 0.0259(8) 0.0027(6) 0.0015(7) -0.0026(7)
N2 0.0213(8) 0.0177(8) 0.0225(8) 0.0002(6) 0.0052(6) -0.0010(6)
C2 0.0276(10) 0.0267(10) 0.0217(9) 0.0037(8) 0.0062(8) 0.0037(8)
C3 0.0250(10) 0.0224(10) 0.0262(10) -0.0018(7) 0.0035(8) -0.0016(8)
C4 0.0206(9) 0.0202(9) 0.0231(9) 0.0004(7) 0.0056(7) 0.0004(7)
C5 0.0345(11) 0.0215(10) 0.0279(10) 0.0048(8) 0.0117(9) 0.0015(8)
C7 0.0354(12) 0.0335(12) 0.0211(9) 0.0021(8) 0.0045(8) 0.0070(9)
C9 0.0301(11) 0.0239(10) 0.0234(9) -0.0012(8) 0.0050(8) 0.0015(8)
C11 0.0318(11) 0.0221(10) 0.0331(10) -0.0013(8) 0.0109(9) -0.0049(9)
C12 0.0207(9) 0.0196(9) 0.0203(8) -0.0015(7) 0.0064(7) 0.0014(7)
C13 0.0359(12) 0.0269(11) 0.0311(10) 0.0105(8) 0.0075(9) 0.0027(9)
C15 0.0355(12) 0.0229(11) 0.0346(11) 0.0054(8) 0.0020(9) -0.0054(9)

loop_
_atom_type_symbol
_atom_type_description
_atom_type_scat_dispersion_real
_atom_type_scat_dispersion_imag
_atom_type_scat_source
C C 0.0033 0.0016 'International Tables Vol C Tables 4.2.6.8 and 6.1.1.4'
H H 0.0000 0.0000 'International Tables Vol C Tables 4.2.6.8 and 6.1.1.4'
N N 0.0061 0.0033 'International Tables Vol C Tables 4.2.6.8 and 6.1.1.4'
O O 0.0106 0.0060 'International Tables Vol C Tables 4.2.6.8 and 6.1.1.4'
S S 0.1246 0.1234 'International Tables Vol C Tables 4.2.6.8 and 6.1.1.4'

loop_
_geom_angle_atom_site_label_1
_geom_angle_atom_site_label_2
_geom_angle_atom_site_label_3
_geom_angle
_geom_angle_site_symmetry_1
_geom_angle_site_symmetry_3
_geom_angle_publ_flag
O1 S1 O2 114.02(8) . . ?
O1 S1 O3 112.36(8) . . ?
O1 S1 C8 106.18(8) . . ?
O2 S1 O3 112.19(8) . . ?
O2 S1 C8 105.85(8) . . ?
O3 S1 C8 105.43(8) . . ?
C6 C1 C1 121.0(2) . 3_776 ?
C14 C1 C1 121.48(18) . 3_776 ?
C14 C1 C6 117.51(16) . . ?
C1 C6 H6 119.2 . . ?
C10 C6 C1 121.55(17) . . ?
C10 C6 H6 119.2 . . ?
C10 C8 S1 120.79(13) . . ?
C16 C8 S1 119.91(14) . . ?
C16 C8 C10 119.30(16) . . ?
C6 C10 H10 120.0 . . ?
C8 C10 C6 119.97(16) . . ?
C8 C10 H10 120.0 . . ?
C1 C14 H14 119.5 . . ?
C16 C14 C1 121.08(16) . . ?
C16 C14 H14 119.5 . . ?
C8 C16 C14 120.57(17) . . ?
C8 C16 H16 119.7 . . ?
C14 C16 H16 119.7 . . ?
C15 N1 C4 117.02(17) . . ?
C2 N2 H2 118.4 . . ?
C2 N2 C12 123.10(17) . . ?
C12 N2 H2 118.4 . . ?
N2 C2 H2A 119.8 . . ?
N2 C2 C5 120.35(18) . . ?
C5 C2 H2A 119.8 . . ?
C11 C3 H3 120.1 . . ?
C11 C3 C12 119.77(18) . . ?
C12 C3 H3 120.1 . . ?
N1 C4 C9 123.40(18) . . ?
N1 C4 C12 115.15(16) . . ?
C9 C4 C12 121.45(17) . . ?
C2 C5 H5 120.8 . . ?
C2 C5 C11 118.34(18) . . ?
C11 C5 H5 120.8 . . ?
C9 C7 H7 120.4 . . ?
C9 C7 C13 119.13(18) . . ?
C13 C7 H7 120.4 . . ?
C4 C9 H9 120.8 . . ?
C7 C9 C4 118.38(19) . . ?
C7 C9 H9 120.8 . . ?
C3 C11 C5 120.23(19) . . ?
C3 C11 H11 119.9 . . ?
C5 C11 H11 119.9 . . ?
N2 C12 C3 118.20(17) . . ?
N2 C12 C4 117.06(16) . . ?
C3 C12 C4 124.74(17) . . ?
C7 C13 H13 120.7 . . ?
C7 C13 C15 118.53(19) . . ?
C15 C13 H13 120.7 . . ?
N1 C15 C13 123.5(2) . . ?
N1 C15 H15 118.2 . . ?
C13 C15 H15 118.2 . . ?

loop_
_geom_bond_atom_site_label_1
_geom_bond_atom_site_label_2
_geom_bond_distance
_geom_bond_site_symmetry_2
_geom_bond_publ_flag
S1 O1 1.4471(14) . ?
S1 O2 1.4544(13) . ?
S1 O3 1.4678(13) . ?
S1 C8 1.7733(18) . ?
C1 C1 1.491(3) 3_776 ?
C1 C6 1.398(2) . ?
C1 C14 1.391(3) . ?
C6 H6 0.9500 . ?
C6 C10 1.384(3) . ?
C8 C10 1.384(2) . ?
C8 C16 1.383(2) . ?
C10 H10 0.9500 . ?
C14 H14 0.9500 . ?
C14 C16 1.385(3) . ?
C16 H16 0.9500 . ?
N1 C4 1.341(2) . ?
N1 C15 1.334(3) . ?
N2 H2 0.8800 . ?
N2 C2 1.339(2) . ?
N2 C12 1.344(2) . ?
C2 H2A 0.9500 . ?
C2 C5 1.371(3) . ?
C3 H3 0.9500 . ?
C3 C11 1.383(3) . ?
C3 C12 1.384(3) . ?
C4 C9 1.390(3) . ?
C4 C12 1.481(3) . ?
C5 H5 0.9500 . ?
C5 C11 1.384(3) . ?
C7 H7 0.9500 . ?
C7 C9 1.378(3) . ?
C7 C13 1.378(3) . ?
C9 H9 0.9500 . ?
C11 H11 0.9500 . ?
C13 H13 0.9500 . ?
C13 C15 1.387(3) . ?
C15 H15 0.9500 . ?

loop_
_geom_torsion_atom_site_label_1
_geom_torsion_atom_site_label_2
_geom_torsion_atom_site_label_3
_geom_torsion_atom_site_label_4
_geom_torsion
_geom_torsion_site_symmetry_1
_geom_torsion_site_symmetry_2
_geom_torsion_site_symmetry_3
_geom_torsion_site_symmetry_4
_geom_torsion_publ_flag
S1 C8 C10 C6 178.44(16) . . . . ?
S1 C8 C16 C14 -178.12(16) . . . . ?
O1 S1 C8 C10 -78.14(17) . . . . ?
O1 S1 C8 C16 100.86(17) . . . . ?
O2 S1 C8 C10 160.33(15) . . . . ?
O2 S1 C8 C16 -20.67(18) . . . . ?
O3 S1 C8 C10 41.27(17) . . . . ?
O3 S1 C8 C16 -139.73(16) . . . . ?
C1 C1 C6 C10 -178.5(2) 3_776 . . . ?
C1 C1 C14 C16 178.9(2) 3_776 . . . ?
C1 C6 C10 C8 -0.4(3) . . . . ?
C1 C14 C16 C8 -0.3(3) . . . . ?
C6 C1 C14 C16 -0.6(3) . . . . ?
C10 C8 C16 C14 0.9(3) . . . . ?
C14 C1 C6 C10 0.9(3) . . . . ?
C16 C8 C10 C6 -0.6(3) . . . . ?
N1 C4 C9 C7 -1.2(3) . . . . ?
N1 C4 C12 N2 -16.8(2) . . . . ?
N1 C4 C12 C3 163.57(19) . . . . ?
N2 C2 C5 C11 0.6(3) . . . . ?
C2 N2 C12 C3 -0.1(3) . . . . ?
C2 N2 C12 C4 -179.74(17) . . . . ?
C2 C5 C11 C3 -0.1(3) . . . . ?
C4 N1 C15 C13 0.6(3) . . . . ?
C7 C13 C15 N1 -1.3(4) . . . . ?
C9 C4 C12 N2 162.77(18) . . . . ?
C9 C4 C12 C3 -16.8(3) . . . . ?
C9 C7 C13 C15 0.7(3) . . . . ?
C11 C3 C12 N2 0.6(3) . . . . ?
C11 C3 C12 C4 -179.79(18) . . . . ?
C12 N2 C2 C5 -0.5(3) . . . . ?
C12 C3 C11 C5 -0.5(3) . . . . ?
C12 C4 C9 C7 179.24(18) . . . . ?
C13 C7 C9 C4 0.5(3) . . . . ?
C15 N1 C4 C9 0.6(3) . . . . ?
C15 N1 C4 C12 -179.76(18) . . . . ?
